data_4340689
loop_
_publ_author_name
'Wang, Lei'
'Li, Yan-An'
'Yang, Fan'
'Liu, Qi-Kui'
'Ma, Jian-Ping'
'Dong, Yu-Bin'

_publ_section_title
;
 Cd(II)-MOF: Adsorption, Separation, and Guest-Dependent Luminescence for
 Monohalobenzenes.
;
_journal_issue 17
_journal_name_full 'Inorganic chemistry'
_journal_page_first 9087
_journal_page_last 9094
_journal_paper_doi 10.1021/ic501100p
_journal_volume 53
_journal_year 2014
_chemical_formula_sum 'C74 H64 Cd F2 N4 O10 S2'
_chemical_formula_weight 1383.81
_chemical_name_systematic
; 
 ? 
;
_space_group_IT_number 15
_symmetry_cell_setting monoclinic
_symmetry_space_group_name_Hall '-C 2yc'
_symmetry_space_group_name_H-M 'C 1 2/c 1'
_atom_sites_solution_hydrogens geom
_atom_sites_solution_primary direct
_atom_sites_solution_secondary difmap
_audit_creation_method SHELXL-97
_cell_angle_alpha 90.00
_cell_angle_beta 106.868(3)
_cell_angle_gamma 90.00
_cell_formula_units_Z 4
_cell_length_a 28.3154(9)
_cell_length_b 13.4934(4)
_cell_length_c 18.3088(5)
_cell_measurement_reflns_used 6819
_cell_measurement_temperature 99.96(10)
_cell_measurement_theta_max 28.5560
_cell_measurement_theta_min 3.6630
_cell_volume 6694.3(4)
_computing_cell_refinement 'Bruker FRAMBO'
_computing_data_collection 'Bruker FRAMBO'
_computing_data_reduction 'Bruker SAINT'
_computing_molecular_graphics 'Bruker SHELXTL'
_computing_publication_material 'Bruker SHELXTL'
_computing_structure_refinement 'SHELXL-97 (Sheldrick, 1997)'
_computing_structure_solution 'SHELXS-97 (Sheldrick, 1990)'
_diffrn_ambient_temperature 99.96(10)
_diffrn_measured_fraction_theta_full 0.998
_diffrn_measured_fraction_theta_max 0.998
_diffrn_measurement_device_type 'multiwire proportional'
_diffrn_measurement_method 'phi and omega scans'
_diffrn_radiation_monochromator graphite
_diffrn_radiation_source 'fine-focus sealed tube'
_diffrn_radiation_type MoK\a
_diffrn_radiation_wavelength 0.71073
_diffrn_reflns_av_R_equivalents 0.0402
_diffrn_reflns_av_sigmaI/netI 0.0460
_diffrn_reflns_limit_h_max 33
_diffrn_reflns_limit_h_min -32
_diffrn_reflns_limit_k_max 16
_diffrn_reflns_limit_k_min -16
_diffrn_reflns_limit_l_max 21
_diffrn_reflns_limit_l_min -21
_diffrn_reflns_number 19008
_diffrn_reflns_theta_full 25.02
_diffrn_reflns_theta_max 25.02
_diffrn_reflns_theta_min 3.02
_exptl_absorpt_coefficient_mu 0.457
_exptl_absorpt_correction_T_max 0.8714
_exptl_absorpt_correction_T_min 0.8602
_exptl_absorpt_correction_type multi-scan
_exptl_absorpt_process_details sadabs
_exptl_crystal_density_diffrn 1.373
_exptl_crystal_density_method 'not measured'
_exptl_crystal_F_000 2856
_exptl_crystal_size_max 0.34
_exptl_crystal_size_mid 0.33
_exptl_crystal_size_min 0.31
_refine_diff_density_max 2.043
_refine_diff_density_min -0.985
_refine_diff_density_rms 0.120
_refine_ls_extinction_method none
_refine_ls_goodness_of_fit_ref 1.104
_refine_ls_hydrogen_treatment mixed
_refine_ls_matrix_type full
_refine_ls_number_parameters 482
_refine_ls_number_reflns 5900
_refine_ls_number_restraints 0
_refine_ls_restrained_S_all 1.104
_refine_ls_R_factor_all 0.0699
_refine_ls_R_factor_gt 0.0571
_refine_ls_shift/su_max 0.001
_refine_ls_shift/su_mean 0.000
_refine_ls_structure_factor_coef Fsqd
_refine_ls_weighting_details 'calc w=1/[\s^2^(Fo^2^)+(0.0967P)^2^+26.2481P] where P=(Fo^2^+2Fc^2^)/3'
_refine_ls_weighting_scheme calc
_refine_ls_wR_factor_gt 0.1639
_refine_ls_wR_factor_ref 0.1755
_reflns_number_gt 4742
_reflns_number_total 5900
_reflns_threshold_expression >2sigma(I)
_cod_data_source_file ic501100p_si_002.cif
_cod_data_source_block 2
_cod_depositor_comments
;
The following automatic conversions were performed:

'_symmetry_cell_setting' value 'Monoclinic' changed to 'monoclinic'
according to
/usr/data/users/saulius/crontab/automatic-downloads/rss-feeds/ACS/lib/dictionaries/cif_core.dic
dictionary named 'cif_core.dic' version 2.4.2 from 2011-04-26.

Automatic conversion script
Id: cif_fix_values 2281 2013-09-26 08:29:07Z andrius 

 Adding full bibliography for 4340685--4340689.cif.
;
_cod_original_cell_volume 6694.3(3)
_cod_original_sg_symbol_H-M C2/c
_cod_database_code 4340689

loop_
_symmetry_equiv_pos_as_xyz
'x, y, z'
'-x, y, -z+1/2'
'x+1/2, y+1/2, z'
'-x+1/2, y+1/2, -z+1/2'
'-x, -y, -z'
'x, -y, z-1/2'
'-x+1/2, -y+1/2, -z'
'x+1/2, -y+1/2, z-1/2'

loop_
_atom_site_label
_atom_site_type_symbol
_atom_site_fract_x
_atom_site_fract_y
_atom_site_fract_z
_atom_site_U_iso_or_equiv
_atom_site_adp_type
_atom_site_occupancy
_atom_site_symmetry_multiplicity
_atom_site_calc_flag
_atom_site_refinement_flags
_atom_site_disorder_assembly
_atom_site_disorder_group
F1' F 1.0000 0.574(2) 0.7500 0.271(11) Uani 1 2 d S . .
Cd1 Cd 0.2500 0.2500 0.5000 0.01595(17) Uani 1 2 d S . .
S1 S 0.26721(4) 0.23463(8) 0.70976(6) 0.0211(3) Uani 1 1 d . . .
F1 F 0.9630(6) 0.2813(17) 0.6783(11) 0.195(11) Uani 0.50 1 d P A 1
N1 N 0.33224(12) 0.2984(3) 0.5291(2) 0.0203(8) Uani 1 1 d . . .
N2 N 0.22455(12) 0.4125(3) 0.50960(19) 0.0205(8) Uani 1 1 d . . .
O1 O 0.14008(12) 0.9255(2) 0.36976(17) 0.0295(7) Uani 1 1 d . . .
O2 O 0.07593(11) 0.9810(2) 0.22136(18) 0.0293(8) Uani 1 1 d . . .
O3 O 0.25730(12) 0.2228(3) 0.62668(18) 0.0296(7) Uani 1 1 d . . .
O4 O 0.29361(12) 0.3254(2) 0.73728(17) 0.0281(7) Uani 1 1 d . . .
O5 O 0.22324(12) 0.2184(3) 0.7330(2) 0.0344(8) Uani 1 1 d . . .
C1 C 0.13746(18) 0.8757(4) 0.2996(2) 0.0291(10) Uani 1 1 d . . .
H1A H 0.1115 0.8261 0.2888 0.035 Uiso 1 1 calc R . .
H1B H 0.1685 0.8429 0.3031 0.035 Uiso 1 1 calc R . .
C2 C 0.12668(17) 0.9523(4) 0.2373(3) 0.0292(11) Uani 1 1 d . . .
H2A H 0.1479 1.0094 0.2535 0.035 Uiso 1 1 calc R . .
H2B H 0.1327 0.9250 0.1918 0.035 Uiso 1 1 calc R . .
C3 C 0.19791(19) 0.4582(4) 0.4461(3) 0.0335(11) Uani 1 1 d . . .
H3 H 0.1872 0.4212 0.4014 0.040 Uiso 1 1 calc R . .
C4 C 0.18550(19) 0.5570(4) 0.4435(3) 0.0330(11) Uani 1 1 d . . .
H4 H 0.1666 0.5847 0.3978 0.040 Uiso 1 1 calc R . .
C5 C 0.20092(15) 0.6155(3) 0.5083(2) 0.0197(9) Uani 1 1 d . . .
C6 C 0.22665(17) 0.5666(3) 0.5746(2) 0.0251(10) Uani 1 1 d . . .
H6A H 0.2366 0.6010 0.6205 0.030 Uiso 1 1 calc R . .
C7 C 0.23752(16) 0.4676(3) 0.5726(2) 0.0242(10) Uani 1 1 d . . .
H7 H 0.2550 0.4373 0.6180 0.029 Uiso 1 1 calc R . .
C8 C 0.15952(15) 0.8731(3) 0.4356(2) 0.0206(9) Uani 1 1 d . . .
C9 C 0.16825(16) 0.7718(3) 0.4381(2) 0.0219(9) Uani 1 1 d . . .
H9 H 0.1593 0.7354 0.3930 0.026 Uiso 1 1 calc R . .
C10 C 0.19017(15) 0.7240(3) 0.5067(2) 0.0186(9) Uani 1 1 d . . .
C11 C 0.20318(17) 0.7795(3) 0.5737(2) 0.0230(9) Uani 1 1 d . . .
H11 H 0.2181 0.7488 0.6201 0.028 Uiso 1 1 calc R . .
C12 C 0.19396(16) 0.8806(3) 0.5711(2) 0.0249(10) Uani 1 1 d . . .
H12 H 0.2027 0.9171 0.6161 0.030 Uiso 1 1 calc R . .
C13 C 0.17201(16) 0.9278(3) 0.5028(2) 0.0223(9) Uani 1 1 d . . .
H13 H 0.1656 0.9955 0.5018 0.027 Uiso 1 1 calc R . .
C14 C 0.35789(15) 0.3254(3) 0.5998(2) 0.0234(9) Uani 1 1 d . . .
H14 H 0.3416 0.3276 0.6372 0.028 Uiso 1 1 calc R . .
C15 C 0.40717(16) 0.3499(3) 0.6200(3) 0.0276(10) Uani 1 1 d . . .
H15 H 0.4234 0.3684 0.6699 0.033 Uiso 1 1 calc R . .
C16 C 0.43279(17) 0.3470(4) 0.5649(3) 0.0306(11) Uani 1 1 d . . .
C17 C 0.40534(17) 0.3208(4) 0.4914(3) 0.0332(12) Uani 1 1 d . . .
H17 H 0.4203 0.3196 0.4524 0.040 Uiso 1 1 calc R . .
C18 C 0.35597(16) 0.2966(4) 0.4757(3) 0.0276(10) Uani 1 1 d . . .
H18 H 0.3386 0.2783 0.4263 0.033 Uiso 1 1 calc R . .
C19 C 0.55846(17) 0.4522(4) 0.6635(3) 0.0318(11) Uani 1 1 d . . .
C20 C 0.50779(17) 0.4342(4) 0.6431(3) 0.0285(11) Uani 1 1 d . . .
H20 H 0.4884 0.4670 0.6685 0.034 Uiso 1 1 calc R . .
C21 C 0.48608(17) 0.3681(4) 0.5854(3) 0.0364(12) Uani 1 1 d . . .
C22 C 0.5159(2) 0.3194(5) 0.5479(4) 0.0563(18) Uani 1 1 d . . .
H22 H 0.5019 0.2760 0.5080 0.068 Uiso 1 1 calc R . .
C23 C 0.5667(2) 0.3358(6) 0.5704(4) 0.062(2) Uani 1 1 d . . .
H23 H 0.5865 0.3008 0.5467 0.074 Uiso 1 1 calc R . .
C24 C 0.5880(2) 0.4027(5) 0.6268(3) 0.0504(16) Uani 1 1 d . . .
H24 H 0.6218 0.4147 0.6402 0.061 Uiso 1 1 calc R . .
C25 C 0.30742(17) 0.1345(4) 0.7484(3) 0.0277(10) Uani 1 1 d . . .
C26 C 0.3570(2) 0.1511(4) 0.7825(4) 0.0519(16) Uani 1 1 d . . .
H26 H 0.3697 0.2151 0.7880 0.062 Uiso 1 1 calc R . .
C27 C 0.3879(3) 0.0699(6) 0.8087(5) 0.079(2) Uani 1 1 d . . .
H27 H 0.4215 0.0805 0.8307 0.094 Uiso 1 1 calc R . .
C28 C 0.3697(3) -0.0261(5) 0.8026(4) 0.0603(18) Uani 1 1 d . . .
C29 C 0.3206(2) -0.0404(4) 0.7697(3) 0.0445(14) Uani 1 1 d . . .
H29 H 0.3079 -0.1045 0.7651 0.053 Uiso 1 1 calc R . .
C30 C 0.2893(2) 0.0382(4) 0.7431(3) 0.0357(12) Uani 1 1 d . . .
H30 H 0.2558 0.0268 0.7214 0.043 Uiso 1 1 calc R . .
C31 C 0.4042(4) -0.1136(6) 0.8332(6) 0.110(4) Uani 1 1 d . . .
H31A H 0.3849 -0.1723 0.8328 0.166 Uiso 1 1 calc R . .
H31B H 0.4237 -0.0996 0.8844 0.166 Uiso 1 1 calc R . .
H31C H 0.4254 -0.1236 0.8015 0.166 Uiso 1 1 calc R . .
C32 C 0.953(5) 0.365(18) 0.637(14) 0.27(4) Uani 0.50 1 d P A 1
C33 C 0.948(16) 0.45(5) 0.67(3) 0.27(12) Uani 0.50 1 d P A 1
H33 H 0.9506 0.4558 0.7219 0.321 Uiso 0.50 1 calc PR A 1
C34 C 0.938(5) 0.541(18) 0.630(15) 0.26(4) Uani 0.50 1 d P A 1
H34 H 0.9342 0.6002 0.6533 0.316 Uiso 0.50 1 calc PR A 1
C35 C 0.933(17) 0.54(5) 0.55(3) 0.26(18) Uani 0.50 1 d P A 1
H35 H 0.9265 0.5957 0.5239 0.317 Uiso 0.50 1 calc PR A 1
C36 C 0.939(14) 0.45(3) 0.52(3) 0.27(12) Uani 0.50 1 d P A 1
H36 H 0.9358 0.4476 0.4664 0.319 Uiso 0.50 1 calc PR A 1
C37 C 0.948(6) 0.362(16) 0.560(19) 0.27(6) Uani 0.50 1 d P A 1
H37 H 0.9512 0.3025 0.5364 0.322 Uiso 0.50 1 calc PR A 1
C33' C 0.960(16) 0.46(5) 0.65(3) 0.27(13) Uani 0.50 1 d P B 2
H33' H 0.9614 0.4135 0.6909 0.320 Uiso 0.50 1 calc PR B 2
C34' C 0.939(6) 0.44(3) 0.58(2) 0.27(8) Uani 0.50 1 d P B 2
H34' H 0.9267 0.3748 0.5641 0.325 Uiso 0.50 1 calc PR B 2
C35' C 0.936(19) 0.51(5) 0.53(3) 0.3(2) Uani 0.50 1 d P B 2
H35' H 0.9212 0.4977 0.4741 0.323 Uiso 0.50 1 calc PR B 2
C36' C 0.955(5) 0.605(12) 0.546(11) 0.28(4) Uani 0.50 1 d P B 2
H36' H 0.9539 0.6522 0.5088 0.331 Uiso 0.50 1 calc PR B 2
C37' C 0.977(3) 0.628(9) 0.622(10) 0.27(3) Uani 0.50 1 d P B 2
H37' H 0.9897 0.6908 0.6368 0.328 Uiso 0.50 1 calc PR B 2
C32' C 0.979(4) 0.554(15) 0.675(7) 0.27(4) Uani 0.50 1 d P B 2

loop_
_atom_site_aniso_label
_atom_site_aniso_U_11
_atom_site_aniso_U_22
_atom_site_aniso_U_33
_atom_site_aniso_U_23
_atom_site_aniso_U_13
_atom_site_aniso_U_12
F1' 0.18(2) 0.34(3) 0.27(3) 0.000 0.02(2) 0.000
Cd1 0.0146(3) 0.0145(3) 0.0168(3) -0.00068(16) 0.00137(17) -0.00019(15)
S1 0.0210(6) 0.0260(6) 0.0159(5) 0.0014(4) 0.0048(4) -0.0021(4)
F1 0.111(11) 0.25(2) 0.185(16) 0.154(16) -0.018(10) -0.093(12)
N1 0.0168(17) 0.0177(19) 0.0246(19) -0.0016(16) 0.0033(15) 0.0009(14)
N2 0.0199(18) 0.0182(18) 0.0213(18) 0.0018(15) 0.0026(14) 0.0019(14)
O1 0.0408(19) 0.0232(17) 0.0227(16) 0.0043(14) 0.0066(14) 0.0133(14)
O2 0.0208(16) 0.0370(19) 0.0298(17) 0.0172(15) 0.0070(13) 0.0111(14)
O3 0.0323(19) 0.0335(18) 0.0199(16) 0.0028(15) 0.0030(13) 0.0008(15)
O4 0.0341(18) 0.0232(17) 0.0242(16) 0.0009(14) 0.0043(14) -0.0037(14)
O5 0.0298(19) 0.0381(19) 0.039(2) 0.0016(17) 0.0164(16) -0.0012(16)
C1 0.034(3) 0.029(3) 0.021(2) 0.001(2) 0.0024(19) 0.011(2)
C2 0.025(2) 0.037(3) 0.025(2) 0.006(2) 0.0062(19) 0.011(2)
C3 0.046(3) 0.025(3) 0.021(2) -0.004(2) -0.004(2) 0.007(2)
C4 0.044(3) 0.024(3) 0.021(2) -0.001(2) -0.005(2) 0.008(2)
C5 0.017(2) 0.020(2) 0.022(2) -0.0005(18) 0.0052(17) 0.0024(16)
C6 0.032(2) 0.023(2) 0.018(2) -0.0032(19) 0.0048(18) 0.0037(19)
C7 0.031(2) 0.022(2) 0.019(2) 0.0032(19) 0.0054(18) 0.0072(19)
C8 0.021(2) 0.020(2) 0.020(2) -0.0008(18) 0.0036(17) 0.0036(17)
C9 0.024(2) 0.021(2) 0.017(2) -0.0033(18) 0.0018(18) 0.0031(18)
C10 0.017(2) 0.020(2) 0.020(2) 0.0005(18) 0.0068(17) 0.0029(17)
C11 0.028(2) 0.023(2) 0.017(2) 0.0020(19) 0.0059(18) 0.0040(19)
C12 0.030(2) 0.024(2) 0.021(2) -0.0057(19) 0.0078(18) -0.0001(19)
C13 0.028(2) 0.015(2) 0.026(2) -0.0017(18) 0.0124(19) 0.0026(17)
C14 0.020(2) 0.025(2) 0.025(2) -0.0022(19) 0.0069(18) 0.0020(18)
C15 0.023(2) 0.030(3) 0.028(2) -0.011(2) 0.0045(19) -0.0048(19)
C16 0.024(2) 0.033(3) 0.036(3) -0.016(2) 0.010(2) -0.006(2)
C17 0.025(2) 0.043(3) 0.034(3) -0.016(2) 0.012(2) -0.010(2)
C18 0.026(2) 0.031(3) 0.024(2) -0.010(2) 0.0046(19) -0.005(2)
C19 0.025(2) 0.042(3) 0.028(2) -0.013(2) 0.007(2) -0.009(2)
C20 0.023(2) 0.037(3) 0.028(2) -0.011(2) 0.0104(19) -0.006(2)
C21 0.021(2) 0.050(3) 0.039(3) -0.021(3) 0.009(2) -0.010(2)
C22 0.028(3) 0.083(5) 0.058(4) -0.046(4) 0.012(3) -0.012(3)
C23 0.029(3) 0.092(5) 0.067(4) -0.051(4) 0.017(3) -0.011(3)
C24 0.025(3) 0.072(4) 0.053(3) -0.036(3) 0.009(2) -0.011(3)
C25 0.034(3) 0.028(3) 0.024(2) 0.003(2) 0.012(2) -0.003(2)
C26 0.034(3) 0.037(3) 0.073(4) 0.015(3) -0.002(3) -0.001(2)
C27 0.045(4) 0.059(5) 0.113(6) 0.028(5) -0.006(4) 0.009(3)
C28 0.062(4) 0.038(4) 0.078(5) 0.023(3) 0.015(4) 0.017(3)
C29 0.069(4) 0.027(3) 0.046(3) 0.005(3) 0.029(3) 0.001(3)
C30 0.045(3) 0.030(3) 0.035(3) 0.002(2) 0.015(2) -0.008(2)
C31 0.098(7) 0.061(5) 0.159(10) 0.038(6) 0.016(6) 0.035(5)
C32 0.17(6) 0.34(18) 0.27(19) 0.02(15) 0.02(7) -0.02(10)
C33 0.18(16) 0.3(3) 0.3(2) 0.0(3) 0.02(12) -0.02(15)
C34 0.17(8) 0.33(19) 0.26(16) 0.02(15) 0.02(8) -0.02(9)
C35 0.18(10) 0.3(4) 0.3(4) 0.0(3) 0.03(16) -0.02(17)
C36 0.18(8) 0.3(4) 0.26(18) 0.0(3) 0.02(10) 0.0(2)
C37 0.18(7) 0.3(2) 0.3(2) 0.0(2) 0.02(8) -0.02(9)
C33' 0.2(2) 0.3(4) 0.3(2) 0.0(2) 0.02(13) 0.0(2)
C34' 0.18(8) 0.3(4) 0.3(3) 0.0(3) 0.02(13) -0.02(13)
C35' 0.18(12) 0.3(6) 0.3(3) 0.0(4) 0.03(19) 0.0(3)
C36' 0.19(8) 0.34(16) 0.27(13) 0.02(13) 0.01(9) -0.02(7)
C37' 0.19(6) 0.34(12) 0.27(11) 0.02(11) 0.02(7) -0.01(7)
C32' 0.18(9) 0.34(15) 0.26(12) 0.03(12) 0.02(8) -0.02(8)

loop_
_atom_type_symbol
_atom_type_description
_atom_type_scat_dispersion_real
_atom_type_scat_dispersion_imag
_atom_type_scat_source
C C 0.0033 0.0016 'International Tables Vol C Tables 4.2.6.8 and 6.1.1.4'
H H 0.0000 0.0000 'International Tables Vol C Tables 4.2.6.8 and 6.1.1.4'
N N 0.0061 0.0033 'International Tables Vol C Tables 4.2.6.8 and 6.1.1.4'
O O 0.0106 0.0060 'International Tables Vol C Tables 4.2.6.8 and 6.1.1.4'
F F 0.0171 0.0103 'International Tables Vol C Tables 4.2.6.8 and 6.1.1.4'
S S 0.1246 0.1234 'International Tables Vol C Tables 4.2.6.8 and 6.1.1.4'
Cd Cd -0.8075 1.2024 'International Tables Vol C Tables 4.2.6.8 and 6.1.1.4'

loop_
_geom_angle_atom_site_label_1
_geom_angle_atom_site_label_2
_geom_angle_atom_site_label_3
_geom_angle
_geom_angle_site_symmetry_1
_geom_angle_site_symmetry_3
C32' F1' C32' 158(10) . 2_756
O3 Cd1 O3 180.000(1) 7_556 .
O3 Cd1 N1 91.31(12) 7_556 7_556
O3 Cd1 N1 88.69(12) . 7_556
O3 Cd1 N1 88.69(12) 7_556 .
O3 Cd1 N1 91.31(12) . .
N1 Cd1 N1 180.00(17) 7_556 .
O3 Cd1 N2 89.25(12) 7_556 .
O3 Cd1 N2 90.75(12) . .
N1 Cd1 N2 88.32(12) 7_556 .
N1 Cd1 N2 91.68(12) . .
O3 Cd1 N2 90.75(12) 7_556 7_556
O3 Cd1 N2 89.25(12) . 7_556
N1 Cd1 N2 91.68(12) 7_556 7_556
N1 Cd1 N2 88.32(12) . 7_556
N2 Cd1 N2 180.0 . 7_556
O5 S1 O4 115.4(2) . .
O5 S1 O3 111.4(2) . .
O4 S1 O3 112.05(19) . .
O5 S1 C25 105.9(2) . .
O4 S1 C25 107.4(2) . .
O3 S1 C25 103.7(2) . .
C18 N1 C14 117.7(4) . .
C18 N1 Cd1 120.6(3) . .
C14 N1 Cd1 121.6(3) . .
C7 N2 C3 116.1(4) . .
C7 N2 Cd1 125.3(3) . .
C3 N2 Cd1 118.4(3) . .
C8 O1 C1 116.9(3) . .
C19 O2 C2 116.8(3) 8_465 .
S1 O3 Cd1 163.6(2) . .
O1 C1 C2 107.7(4) . .
O1 C1 H1A 110.2 . .
C2 C1 H1A 110.2 . .
O1 C1 H1B 110.2 . .
C2 C1 H1B 110.2 . .
H1A C1 H1B 108.5 . .
O2 C2 C1 108.1(4) . .
O2 C2 H2A 110.1 . .
C1 C2 H2A 110.1 . .
O2 C2 H2B 110.1 . .
C1 C2 H2B 110.1 . .
H2A C2 H2B 108.4 . .
N2 C3 C4 123.3(4) . .
N2 C3 H3 118.3 . .
C4 C3 H3 118.3 . .
C3 C4 C5 120.6(4) . .
C3 C4 H4 119.7 . .
C5 C4 H4 119.7 . .
C4 C5 C6 115.7(4) . .
C4 C5 C10 121.9(4) . .
C6 C5 C10 122.4(4) . .
C7 C6 C5 120.2(4) . .
C7 C6 H6A 119.9 . .
C5 C6 H6A 119.9 . .
N2 C7 C6 124.0(4) . .
N2 C7 H7 118.0 . .
C6 C7 H7 118.0 . .
O1 C8 C9 124.0(4) . .
O1 C8 C13 116.1(4) . .
C9 C8 C13 119.9(4) . .
C8 C9 C10 121.0(4) . .
C8 C9 H9 119.5 . .
C10 C9 H9 119.5 . .
C9 C10 C11 118.8(4) . .
C9 C10 C5 120.6(4) . .
C11 C10 C5 120.6(4) . .
C12 C11 C10 120.0(4) . .
C12 C11 H11 120.0 . .
C10 C11 H11 120.0 . .
C13 C12 C11 121.0(4) . .
C13 C12 H12 119.5 . .
C11 C12 H12 119.5 . .
C12 C13 C8 119.3(4) . .
C12 C13 H13 120.4 . .
C8 C13 H13 120.4 . .
N1 C14 C15 123.3(4) . .
N1 C14 H14 118.4 . .
C15 C14 H14 118.4 . .
C14 C15 C16 119.7(4) . .
C14 C15 H15 120.2 . .
C16 C15 H15 120.2 . .
C17 C16 C15 116.3(4) . .
C17 C16 C21 122.6(4) . .
C15 C16 C21 121.1(4) . .
C18 C17 C16 120.6(4) . .
C18 C17 H17 119.7 . .
C16 C17 H17 119.7 . .
N1 C18 C17 122.4(4) . .
N1 C18 H18 118.8 . .
C17 C18 H18 118.8 . .
O2 C19 C24 123.9(4) 8_566 .
O2 C19 C20 115.8(4) 8_566 .
C24 C19 C20 120.3(4) . .
C21 C20 C19 120.8(4) . .
C21 C20 H20 119.6 . .
C19 C20 H20 119.6 . .
C20 C21 C22 118.7(4) . .
C20 C21 C16 121.0(4) . .
C22 C21 C16 120.3(4) . .
C23 C22 C21 120.0(5) . .
C23 C22 H22 120.0 . .
C21 C22 H22 120.0 . .
C24 C23 C22 121.2(5) . .
C24 C23 H23 119.4 . .
C22 C23 H23 119.4 . .
C23 C24 C19 119.0(5) . .
C23 C24 H24 120.5 . .
C19 C24 H24 120.5 . .
C26 C25 C30 119.3(5) . .
C26 C25 S1 120.5(4) . .
C30 C25 S1 120.2(4) . .
C25 C26 C27 118.8(6) . .
C25 C26 H26 120.6 . .
C27 C26 H26 120.6 . .
C28 C27 C26 121.6(6) . .
C28 C27 H27 119.2 . .
C26 C27 H27 119.2 . .
C29 C28 C27 118.5(6) . .
C29 C28 C31 121.0(7) . .
C27 C28 C31 120.5(7) . .
C28 C29 C30 121.2(5) . .
C28 C29 H29 119.4 . .
C30 C29 H29 119.4 . .
C29 C30 C25 120.6(5) . .
C29 C30 H30 119.7 . .
C25 C30 H30 119.7 . .
C28 C31 H31A 109.5 . .
C28 C31 H31B 109.5 . .
H31A C31 H31B 109.5 . .
C28 C31 H31C 109.5 . .
H31A C31 H31C 109.5 . .
H31B C31 H31C 109.5 . .
F1 C32 C37 120(10) . .
C34 C33 C32 123(10) . .
C33 C34 C35 118(10) . .
C34 C35 H35 120.0 . .
C32 C37 C36 119(10) . .
C32 C37 H37 120.3 . .
C33' C34' C35' 118(10) . .
C33' C34' H34' 121.1 . .
C35' C34' H34' 121.1 . .
C37' C36' H36' 119.7 . .
C32' C37' C36' 117(10) . .
C32' C37' H37' 121.3 . .
C36' C37' H37' 121.3 . .
F1' C32' C37' 119(10) . .

loop_
_geom_bond_atom_site_label_1
_geom_bond_atom_site_label_2
_geom_bond_distance
_geom_bond_site_symmetry_2
F1' C32' 1.35(11) .
F1' C32' 1.35(11) 2_756
Cd1 O3 2.298(3) 7_556
Cd1 O3 2.298(3) .
Cd1 N1 2.327(3) 7_556
Cd1 N1 2.327(3) .
Cd1 N2 2.331(3) .
Cd1 N2 2.331(3) 7_556
S1 O5 1.445(3) .
S1 O4 1.447(3) .
S1 O3 1.473(3) .
S1 C25 1.776(5) .
F1 C32 1.34(18) .
N1 C18 1.337(6) .
N1 C14 1.338(6) .
N2 C7 1.331(6) .
N2 C3 1.339(6) .
O1 C8 1.368(5) .
O1 C1 1.433(5) .
O2 C19 1.369(5) 8_465
O2 C2 1.434(5) .
C1 C2 1.502(6) .
C1 H1A 0.9700 .
C1 H1B 0.9700 .
C2 H2A 0.9700 .
C2 H2B 0.9700 .
C3 C4 1.376(7) .
C3 H3 0.9300 .
C4 C5 1.387(6) .
C4 H4 0.9300 .
C5 C6 1.387(6) .
C5 C10 1.495(6) .
C6 C7 1.373(6) .
C6 H6A 0.9300 .
C7 H7 0.9300 .
C8 C9 1.387(6) .
C8 C13 1.389(6) .
C9 C10 1.388(6) .
C9 H9 0.9300 .
C10 C11 1.392(6) .
C11 C12 1.386(6) .
C11 H11 0.9300 .
C12 C13 1.380(6) .
C12 H12 0.9300 .
C13 H13 0.9300 .
C14 C15 1.376(6) .
C14 H14 0.9300 .
C15 C16 1.404(6) .
C15 H15 0.9300 .
C16 C17 1.389(7) .
C16 C21 1.473(6) .
C17 C18 1.382(6) .
C17 H17 0.9300 .
C18 H18 0.9300 .
C19 O2 1.369(5) 8_566
C19 C24 1.389(7) .
C19 C20 1.395(6) .
C20 C21 1.383(7) .
C20 H20 0.9300 .
C21 C22 1.397(7) .
C22 C23 1.393(8) .
C22 H22 0.9300 .
C23 C24 1.373(8) .
C23 H23 0.9300 .
C24 H24 0.9300 .
C25 C26 1.380(7) .
C25 C30 1.389(7) .
C26 C27 1.396(8) .
C26 H26 0.9300 .
C27 C28 1.387(10) .
C27 H27 0.9300 .
C28 C29 1.358(9) .
C28 C31 1.530(9) .
C29 C30 1.378(8) .
C29 H29 0.9300 .
C30 H30 0.9300 .
C31 H31A 0.9600 .
C31 H31B 0.9600 .
C31 H31C 0.9600 .
C32 C33 1.4(6) .
C32 C37 1.4(4) .
C33 C34 1.4(7) .
C33 H33 0.9300 .
C34 C35 1.4(5) .
C34 H34 0.9300 .
C35 C36 1.4(7) .
C36 C37 1.4(5) .
C37 H37 0.9300 .
C33' C34' 1.4(6) .
C33' C32' 1.4(7) .
C34' C35' 1.4(8) .
C35' C36' 1.4(6) .
C36' C37' 1.38(17) .
C36' H36' 0.9300 .
C37' C32' 1.38(14) .
C37' H37' 0.9300 .

loop_
_geom_torsion_atom_site_label_1
_geom_torsion_atom_site_label_2
_geom_torsion_atom_site_label_3
_geom_torsion_atom_site_label_4
_geom_torsion
_geom_torsion_site_symmetry_1
O3 Cd1 N1 C18 -20.5(4) 7_556
O3 Cd1 N1 C18 159.5(4) .
N2 Cd1 N1 C18 -109.7(3) .
N2 Cd1 N1 C18 70.3(3) 7_556
O3 Cd1 N1 C14 162.1(3) 7_556
O3 Cd1 N1 C14 -17.9(3) .
N1 Cd1 N1 C14 -132(100) 7_556
N2 Cd1 N1 C14 72.8(3) .
N2 Cd1 N1 C14 -107.2(3) 7_556
O3 Cd1 N2 C7 -151.0(3) 7_556
O3 Cd1 N2 C7 29.0(3) .
N1 Cd1 N2 C7 117.6(3) 7_556
N1 Cd1 N2 C7 -62.4(3) .
N2 Cd1 N2 C7 -73(9) 7_556
O3 Cd1 N2 C3 23.4(3) 7_556
O3 Cd1 N2 C3 -156.6(3) .
N1 Cd1 N2 C3 -68.0(3) 7_556
N1 Cd1 N2 C3 112.0(3) .
N2 Cd1 N2 C3 101(9) 7_556
O5 S1 O3 Cd1 121.8(7) .
O4 S1 O3 Cd1 -9.1(8) .
C25 S1 O3 Cd1 -124.6(8) .
O3 Cd1 O3 S1 79(47) 7_556
N1 Cd1 O3 S1 -126.3(8) 7_556
N1 Cd1 O3 S1 53.7(8) .
N2 Cd1 O3 S1 -38.0(8) .
N2 Cd1 O3 S1 142.0(8) 7_556
C8 O1 C1 C2 -166.8(4) .
C19 O2 C2 C1 -177.4(4) 8_465
O1 C1 C2 O2 -73.9(5) .
C7 N2 C3 C4 2.2(7) .
Cd1 N2 C3 C4 -172.7(4) .
N2 C3 C4 C5 0.7(8) .
C3 C4 C5 C6 -3.3(7) .
C3 C4 C5 C10 177.0(5) .
C4 C5 C6 C7 3.2(6) .
C10 C5 C6 C7 -177.1(4) .
C3 N2 C7 C6 -2.3(7) .
Cd1 N2 C7 C6 172.2(3) .
C5 C6 C7 N2 -0.4(7) .
C1 O1 C8 C9 -12.1(6) .
C1 O1 C8 C13 166.2(4) .
O1 C8 C9 C10 177.0(4) .
C13 C8 C9 C10 -1.2(7) .
C8 C9 C10 C11 0.3(6) .
C8 C9 C10 C5 -178.0(4) .
C4 C5 C10 C9 -6.2(6) .
C6 C5 C10 C9 174.2(4) .
C4 C5 C10 C11 175.6(4) .
C6 C5 C10 C11 -4.0(6) .
C9 C10 C11 C12 0.3(6) .
C5 C10 C11 C12 178.6(4) .
C10 C11 C12 C13 -0.1(7) .
C11 C12 C13 C8 -0.7(7) .
O1 C8 C13 C12 -177.0(4) .
C9 C8 C13 C12 1.3(6) .
C18 N1 C14 C15 -0.7(7) .
Cd1 N1 C14 C15 176.8(3) .
N1 C14 C15 C16 -0.2(7) .
C14 C15 C16 C17 1.5(7) .
C14 C15 C16 C21 -177.0(5) .
C15 C16 C17 C18 -1.9(8) .
C21 C16 C17 C18 176.6(5) .
C14 N1 C18 C17 0.3(7) .
Cd1 N1 C18 C17 -177.3(4) .
C16 C17 C18 N1 1.1(8) .
O2 C19 C20 C21 179.9(5) 8_566
C24 C19 C20 C21 -0.9(8) .
C19 C20 C21 C22 0.2(9) .
C19 C20 C21 C16 178.4(5) .
C17 C16 C21 C20 150.0(5) .
C15 C16 C21 C20 -31.6(8) .
C17 C16 C21 C22 -31.7(9) .
C15 C16 C21 C22 146.7(6) .
C20 C21 C22 C23 1.7(10) .
C16 C21 C22 C23 -176.6(6) .
C21 C22 C23 C24 -2.9(12) .
C22 C23 C24 C19 2.1(11) .
O2 C19 C24 C23 178.9(6) 8_566
C20 C19 C24 C23 -0.2(10) .
O5 S1 C25 C26 -136.8(4) .
O4 S1 C25 C26 -13.0(5) .
O3 S1 C25 C26 105.8(5) .
O5 S1 C25 C30 44.7(4) .
O4 S1 C25 C30 168.5(4) .
O3 S1 C25 C30 -72.8(4) .
C30 C25 C26 C27 1.9(9) .
S1 C25 C26 C27 -176.7(6) .
C25 C26 C27 C28 -1.3(12) .
C26 C27 C28 C29 0.5(12) .
C26 C27 C28 C31 -178.7(8) .
C27 C28 C29 C30 -0.2(10) .
C31 C28 C29 C30 179.0(7) .
C28 C29 C30 C25 0.8(8) .
C26 C25 C30 C29 -1.7(7) .
S1 C25 C30 C29 176.9(4) .
F1 C32 C33 C34 180(23) .
C37 C32 C33 C34 -1(48) .
C32 C33 C34 C35 0(53) .
C33 C34 C35 C36 0(60) .
C34 C35 C36 C37 1(67) .
F1 C32 C37 C36 -179(20) .
C33 C32 C37 C36 1(33) .
C35 C36 C37 C32 -1(50) .
